data_7012542
loop_
_publ_author_name
'Anda, Carmen'
'Bazzicalupi, Carla'
'Bencini, Andrea'
'Bianchi, Antonio'
'Fornasari, Patrizia'
'Giorgi, Claudia'
'Valtancoli, Barbara'
'Lodeiro, Carlos'
'Jorge Parola, A.'
'Pina, Fernando'

_publ_section_title
;
 Cu(ii) and Ni(ii) complexes with dipyridine-containing macrocyclic
 polyamines with different binding unitsElectronic supplementary
 information (ESI) available: selected bond lengths [\%A] and angles
 [\%] for [CuL1](ClO4)2 (Table S1) and for [NiL1](ClO4)2 (Table S2);
 absorption spectra of L2 in the presence of Cu(ii) (1 &#x2236; 1 molar
 ratio) at different pH values (Fig. S1). See
 http://www.rsc.org/suppdata/dt/b2/b211904h/
;
_journal_issue 7
_journal_name_full 'Dalton Transactions'
_journal_page_first 1299
_journal_paper_doi 10.1039/b211904h
_journal_year 2003
_chemical_formula_moiety
;
(C20 H31 N7 Cu 2+)2, (Cl O4 -1)4
;
_chemical_formula_sum 'C20 H31 Cl2 Cu N7 O8'
_chemical_formula_weight 631.96
_space_group_IT_number 14
_symmetry_cell_setting monoclinic
_symmetry_space_group_name_Hall '-P 2yn'
_symmetry_space_group_name_H-M 'P 1 21/n 1'
_atom_sites_solution_hydrogens geom
_atom_sites_solution_primary direct
_atom_sites_solution_secondary difmap
_audit_creation_method SHELXL-97
_cell_angle_alpha 90.00
_cell_angle_beta 101.26(3)
_cell_angle_gamma 90.00
_cell_formula_units_Z 8
_cell_length_a 14.245(5)
_cell_length_b 18.438(7)
_cell_length_c 20.233(7)
_cell_measurement_reflns_used 25
_cell_measurement_temperature 298
_cell_measurement_theta_max 12
_cell_measurement_theta_min 6
_cell_volume 5212(3)
_computing_cell_refinement 'ENRAF NONIUS CAD4'
_computing_data_collection 'ENRAF NONIUS CAD4'
_computing_data_reduction 'ENRAF NONIUS CAD4'
_computing_molecular_graphics 'ORTEP3 Ver. 1.01\b (Farrugia, 1997)'
_computing_publication_material 'PARST93 (Nardelli, 1993)'
_computing_structure_refinement 'SHELXL-97 (Sheldrick, 1997)'
_computing_structure_solution 'SIR97(Altomare, 1999)'
_diffrn_ambient_temperature 298
_diffrn_measured_fraction_theta_full 0.775
_diffrn_measured_fraction_theta_max 0.775
_diffrn_measurement_device_type 'ENRAF NONIUS CAD4'
_diffrn_measurement_method \q/2\q
_diffrn_radiation_monochromator graphite
_diffrn_radiation_source 'fine-focus sealed tube'
_diffrn_radiation_type MoK\a
_diffrn_radiation_wavelength 0.71069
_diffrn_reflns_av_R_equivalents 0.0711
_diffrn_reflns_av_sigmaI/netI 0.2099
_diffrn_reflns_limit_h_max 14
_diffrn_reflns_limit_h_min -16
_diffrn_reflns_limit_k_max 19
_diffrn_reflns_limit_k_min 0
_diffrn_reflns_limit_l_max 21
_diffrn_reflns_limit_l_min 0
_diffrn_reflns_number 6583
_diffrn_reflns_theta_full 24.01
_diffrn_reflns_theta_max 24.01
_diffrn_reflns_theta_min 2.53
_diffrn_standards_decay_% 0
_diffrn_standards_interval_count 200
_diffrn_standards_number 2
_exptl_absorpt_coefficient_mu 1.102
_exptl_absorpt_correction_T_max 0.89
_exptl_absorpt_correction_T_min 0.78
_exptl_absorpt_correction_type empirical
_exptl_crystal_colour blue
_exptl_crystal_density_diffrn 1.611
_exptl_crystal_density_method 'not measured'
_exptl_crystal_description prismatic
_exptl_crystal_F_000 2616
_exptl_crystal_size_max 0.2
_exptl_crystal_size_mid 0.2
_exptl_crystal_size_min 0.1
_refine_diff_density_max 0.640
_refine_diff_density_min -0.550
_refine_diff_density_rms 0.106
_refine_ls_extinction_method none
_refine_ls_goodness_of_fit_ref 1.007
_refine_ls_hydrogen_treatment none
_refine_ls_matrix_type full
_refine_ls_number_parameters 687
_refine_ls_number_reflns 6361
_refine_ls_number_restraints 0
_refine_ls_restrained_S_all 1.007
_refine_ls_R_factor_all 0.2377
_refine_ls_R_factor_gt 0.0882
_refine_ls_shift/su_max 0.026
_refine_ls_shift/su_mean 0.002
_refine_ls_structure_factor_coef Fsqd
_refine_ls_weighting_details 'calc w=1/[\s^2^(Fo^2^)+(0.1369P)^2^+0.0000P] where P=(Fo^2^+2Fc^2^)/3'
_refine_ls_weighting_scheme calc
_refine_ls_wR_factor_gt 0.2225
_refine_ls_wR_factor_ref 0.2892
_reflns_number_gt 2775
_reflns_number_total 6361
_reflns_threshold_expression >2sigma(I)
_cod_data_source_file b211904h.txt
_cod_data_source_block '[CuL1](ClO4)2'
_cod_original_sg_symbol_H-M P21/n
_cod_database_code 7012542

loop_
_symmetry_equiv_pos_as_xyz
'x, y, z'
'-x+1/2, y+1/2, -z+1/2'
'-x, -y, -z'
'x-1/2, -y-1/2, z-1/2'

loop_
_atom_site_label
_atom_site_type_symbol
_atom_site_fract_x
_atom_site_fract_y
_atom_site_fract_z
_atom_site_U_iso_or_equiv
_atom_site_adp_type
_atom_site_occupancy
_atom_site_symmetry_multiplicity
_atom_site_calc_flag
_atom_site_refinement_flags
_atom_site_disorder_assembly
_atom_site_disorder_group
Cu1 Cu 0.75204(12) 0.44801(9) 0.34938(9) 0.0548(6) Uani 1 1 d . . .
Cu2 Cu 0.30719(12) 0.14290(9) 0.41403(9) 0.0558(6) Uani 1 1 d . . .
N1 N 0.6051(8) 0.4660(6) 0.3479(6) 0.048(3) Uani 1 1 d . . .
N2 N 0.7011(12) 0.5382(9) 0.2596(6) 0.083(4) Uani 1 1 d . . .
H2C H 0.7334 0.5317 0.2199 0.050 Uiso 1 1 d . . .
N3 N 0.7935(10) 0.5437(7) 0.3955(6) 0.073(4) Uani 1 1 d . . .
H3C H 0.7891 0.5396 0.4396 0.050 Uiso 1 1 calc R . .
N4 N 0.8801(9) 0.4493(8) 0.3242(6) 0.075(4) Uani 1 1 d . . .
H4C H 0.9180 0.4218 0.3560 0.050 Uiso 1 1 calc R . .
N5 N 0.7360(8) 0.3540(6) 0.2959(5) 0.052(3) Uani 1 1 d . . .
H5C H 0.6756 0.3544 0.2708 0.050 Uiso 1 1 calc R . .
N6 N 0.8921(11) 0.3305(10) 0.4136(9) 0.099(5) Uani 1 1 d . . .
N7 N 0.7205(10) 0.3920(6) 0.4467(6) 0.060(3) Uani 1 1 d . . .
N8 N 0.1734(8) 0.1052(8) 0.4199(6) 0.064(4) Uani 1 1 d . . .
N9 N 0.2471(13) 0.2345(7) 0.4799(8) 0.088(5) Uani 1 1 d . . .
H9C H 0.2666 0.2796 0.4702 0.050 Uiso 1 1 calc R . .
N10 N 0.3614(9) 0.1060(7) 0.5097(6) 0.067(4) Uani 1 1 d . . .
H10C H 0.3546 0.0569 0.5094 0.050 Uiso 1 1 calc R . .
N11 N 0.4359(9) 0.1852(7) 0.4192(7) 0.069(3) Uani 1 1 d . . .
H11C H 0.4692 0.1528 0.3988 0.050 Uiso 1 1 calc R . .
N12 N 0.2807(10) 0.1964(8) 0.3224(7) 0.077(4) Uani 1 1 d . . .
H12C H 0.2204 0.2147 0.3174 0.050 Uiso 1 1 calc R . .
N13 N 0.4405(11) 0.0933(10) 0.3057(8) 0.088(4) Uani 1 1 d . . .
N14 N 0.2909(9) 0.0223(6) 0.3612(5) 0.057(3) Uani 1 1 d . . .
Cl1 Cl 0.6952(4) 0.0794(3) 0.4123(3) 0.0953(15) Uani 1 1 d . . .
O11 O 0.6280(14) 0.0505(9) 0.4471(10) 0.179(8) Uani 1 1 d . . .
O12 O 0.7526(18) 0.1180(17) 0.4573(11) 0.264(14) Uani 1 1 d . . .
O13 O 0.6588(14) 0.1112(15) 0.3514(12) 0.262(15) Uani 1 1 d . . .
O14 O 0.745(2) 0.0271(13) 0.3919(17) 0.290(17) Uani 1 1 d . . .
Cl2 Cl 0.5335(4) 0.2866(3) 0.1630(3) 0.0896(14) Uani 1 1 d . . .
O21 O 0.4452(13) 0.2704(11) 0.1308(13) 0.253(13) Uani 1 1 d . . .
O22 O 0.5955(17) 0.2372(12) 0.1710(15) 0.293(17) Uani 1 1 d . . .
O23 O 0.5241(13) 0.3224(15) 0.2190(10) 0.236(12) Uani 1 1 d . . .
O24 O 0.574(2) 0.3430(16) 0.1321(15) 0.293(15) Uani 1 1 d . . .
Cl3 Cl 0.1756(5) 0.4325(3) 0.4152(3) 0.0985(16) Uani 1 1 d . . .
O31 O 0.2629(10) 0.4096(8) 0.4595(8) 0.132(5) Uani 1 1 d . . .
O32 O 0.1817(18) 0.4996(10) 0.4072(19) 0.33(2) Uani 1 1 d . . .
O33 O 0.0960(13) 0.4143(16) 0.4377(13) 0.271(16) Uani 1 1 d . . .
O34 O 0.170(2) 0.404(2) 0.3567(11) 0.33(2) Uani 1 1 d . . .
C1 C 0.5664(13) 0.4418(8) 0.3995(8) 0.069(5) Uani 1 1 d . . .
C2 C 0.4701(14) 0.4553(12) 0.3992(13) 0.106(7) Uani 1 1 d . . .
H2 H 0.4440 0.4427 0.4364 0.050 Uiso 1 1 calc R . .
C3 C 0.4156(16) 0.4861(13) 0.3459(18) 0.141(12) Uani 1 1 d . . .
H3 H 0.3500 0.4902 0.3435 0.050 Uiso 1 1 calc R . .
C4 C 0.4558(14) 0.5117(12) 0.2947(13) 0.112(7) Uani 1 1 d . . .
H4 H 0.4193 0.5375 0.2592 0.050 Uiso 1 1 calc R . .
C5 C 0.5507(12) 0.4990(9) 0.2964(8) 0.071(5) Uani 1 1 d . . .
C6 C 0.5986(15) 0.5228(12) 0.2408(8) 0.105(7) Uani 1 1 d . . .
H6A H 0.5893 0.4854 0.2064 0.050 Uiso 1 1 calc R . .
H6B H 0.5666 0.5662 0.2207 0.050 Uiso 1 1 calc R . .
C7 C 0.7192(15) 0.6082(12) 0.2889(12) 0.114(8) Uani 1 1 d . . .
H7A H 0.6664 0.6403 0.2711 0.050 Uiso 1 1 calc R . .
H7B H 0.7769 0.6280 0.2772 0.050 Uiso 1 1 calc R . .
C8 C 0.7314(14) 0.6038(9) 0.3662(10) 0.095(6) Uani 1 1 d . . .
H8A H 0.7583 0.6491 0.3858 0.050 Uiso 1 1 calc R . .
H8B H 0.6690 0.5979 0.3779 0.050 Uiso 1 1 calc R . .
C9 C 0.8964(13) 0.5539(11) 0.3925(9) 0.092(6) Uani 1 1 d . . .
H9A H 0.9356 0.5325 0.4323 0.050 Uiso 1 1 calc R . .
H9B H 0.9105 0.6054 0.3928 0.050 Uiso 1 1 calc R . .
C10 C 0.9222(11) 0.5203(10) 0.3312(10) 0.083(5) Uani 1 1 d . . .
H10A H 0.8977 0.5495 0.2917 0.050 Uiso 1 1 calc R . .
H10B H 0.9912 0.5169 0.3363 0.050 Uiso 1 1 calc R . .
C11 C 0.8754(13) 0.4102(10) 0.2619(9) 0.085(5) Uani 1 1 d . . .
H11A H 0.9366 0.3868 0.2627 0.050 Uiso 1 1 calc R . .
H11B H 0.8653 0.4447 0.2250 0.050 Uiso 1 1 calc R . .
C12 C 0.8005(14) 0.3557(11) 0.2489(9) 0.102(6) Uani 1 1 d . . .
H12A H 0.7630 0.3638 0.2040 0.050 Uiso 1 1 calc R . .
H12B H 0.8304 0.3084 0.2489 0.050 Uiso 1 1 calc R . .
C13 C 0.7457(12) 0.2874(9) 0.3339(9) 0.079(5) Uani 1 1 d . . .
H13A H 0.7286 0.2475 0.3027 0.050 Uiso 1 1 calc R . .
H13B H 0.6997 0.2880 0.3636 0.050 Uiso 1 1 calc R . .
C14 C 0.8455(17) 0.2719(12) 0.3769(11) 0.118(8) Uani 1 1 d . . .
H14A H 0.8392 0.2333 0.4083 0.050 Uiso 1 1 calc R . .
H14B H 0.8862 0.2539 0.3473 0.050 Uiso 1 1 calc R . .
C15 C 0.8781(15) 0.3328(13) 0.4800(12) 0.129(9) Uani 1 1 d . . .
H15A H 0.9234 0.3674 0.5043 0.050 Uiso 1 1 calc R . .
H15B H 0.8950 0.2856 0.5000 0.050 Uiso 1 1 calc R . .
C16 C 0.7791(15) 0.3524(11) 0.4930(8) 0.084(5) Uani 1 1 d . . .
C17 C 0.7512(18) 0.3283(13) 0.5509(10) 0.109(7) Uani 1 1 d . . .
H17 H 0.7929 0.3014 0.5827 0.050 Uiso 1 1 calc R . .
C18 C 0.665(2) 0.3439(13) 0.5600(11) 0.128(9) Uani 1 1 d . . .
H18 H 0.6476 0.3283 0.5996 0.050 Uiso 1 1 calc R . .
C19 C 0.5982(14) 0.3829(10) 0.5134(11) 0.090(6) Uani 1 1 d . . .
H19 H 0.5366 0.3925 0.5199 0.050 Uiso 1 1 calc R . .
C20 C 0.6320(14) 0.4063(8) 0.4558(8) 0.070(5) Uani 1 1 d . . .
C21 C 0.1474(11) 0.0376(10) 0.4057(7) 0.059(4) Uani 1 1 d . . .
C22 C 0.0593(14) 0.0120(13) 0.4152(8) 0.092(6) Uani 1 1 d . . .
H22 H 0.0425 -0.0363 0.4064 0.050 Uiso 1 1 calc R . .
C23 C -0.0015(14) 0.0576(17) 0.4374(10) 0.105(8) Uani 1 1 d . . .
H23 H -0.0615 0.0412 0.4423 0.050 Uiso 1 1 calc R . .
C24 C 0.0243(14) 0.1284(15) 0.4529(10) 0.102(7) Uani 1 1 d . . .
H24 H -0.0166 0.1602 0.4690 0.050 Uiso 1 1 calc R . .
C25 C 0.1158(13) 0.1508(13) 0.4434(9) 0.090(6) Uani 1 1 d . . .
C26 C 0.1455(19) 0.2263(13) 0.4588(13) 0.132(9) Uani 1 1 d . . .
H26A H 0.1240 0.2558 0.4191 0.050 Uiso 1 1 calc R . .
H26B H 0.1145 0.2441 0.4942 0.050 Uiso 1 1 calc R . .
C27 C 0.2880(16) 0.2137(11) 0.5489(10) 0.111(7) Uani 1 1 d . . .
H27A H 0.2442 0.2281 0.5777 0.050 Uiso 1 1 calc R . .
H27B H 0.3472 0.2402 0.5635 0.050 Uiso 1 1 calc R . .
C28 C 0.3079(13) 0.1353(9) 0.5584(8) 0.078(5) Uani 1 1 d . . .
H28A H 0.3443 0.1272 0.6036 0.050 Uiso 1 1 calc R . .
H28B H 0.2478 0.1094 0.5542 0.050 Uiso 1 1 calc R . .
C29 C 0.4633(13) 0.1220(9) 0.5248(8) 0.086(6) Uani 1 1 d . . .
H29A H 0.4984 0.0815 0.5111 0.050 Uiso 1 1 calc R . .
H29B H 0.4840 0.1285 0.5730 0.050 Uiso 1 1 calc R . .
C30 C 0.4847(12) 0.1883(10) 0.4895(9) 0.091(6) Uani 1 1 d . . .
H30A H 0.4636 0.2307 0.5109 0.050 Uiso 1 1 calc R . .
H30B H 0.5532 0.1923 0.4920 0.050 Uiso 1 1 calc R . .
C31 C 0.428(2) 0.2484(12) 0.3800(12) 0.137(9) Uani 1 1 d . . .
H31A H 0.4832 0.2497 0.3581 0.050 Uiso 1 1 calc R . .
H31B H 0.4343 0.2895 0.4104 0.050 Uiso 1 1 calc R . .
C32 C 0.3452(17) 0.2591(11) 0.3297(11) 0.112(7) Uani 1 1 d . . .
H32A H 0.3640 0.2685 0.2869 0.050 Uiso 1 1 calc R . .
H32B H 0.3113 0.3015 0.3411 0.050 Uiso 1 1 calc R . .
C33 C 0.2820(15) 0.1524(12) 0.2619(9) 0.112(8) Uani 1 1 d . . .
H33A H 0.2528 0.1807 0.2228 0.050 Uiso 1 1 calc R . .
H33B H 0.2417 0.1103 0.2636 0.050 Uiso 1 1 calc R . .
C34 C 0.3755(18) 0.1267(13) 0.2508(11) 0.116(8) Uani 1 1 d . . .
H34A H 0.3636 0.0921 0.2140 0.050 Uiso 1 1 calc R . .
H34B H 0.4082 0.1677 0.2356 0.050 Uiso 1 1 calc R . .
C35 C 0.4293(13) 0.0151(12) 0.3066(9) 0.094(6) Uani 1 1 d . . .
H35A H 0.4880 -0.0044 0.3331 0.050 Uiso 1 1 calc R . .
H35B H 0.4256 -0.0017 0.2608 0.050 Uiso 1 1 calc R . .
C36 C 0.3482(12) -0.0196(10) 0.3321(8) 0.067(4) Uani 1 1 d . . .
C37 C 0.3349(18) -0.0920(12) 0.3207(10) 0.103(7) Uani 1 1 d . . .
H37 H 0.3741 -0.1183 0.2977 0.050 Uiso 1 1 calc R . .
C38 C 0.2614(19) -0.1246(12) 0.3445(11) 0.110(7) Uani 1 1 d . . .
H38 H 0.2531 -0.1746 0.3404 0.050 Uiso 1 1 calc R . .
C39 C 0.2013(18) -0.0851(14) 0.3738(12) 0.125(8) Uani 1 1 d . . .
H39 H 0.1508 -0.1071 0.3891 0.050 Uiso 1 1 calc R . .
C40 C 0.2165(12) -0.0099(10) 0.3806(7) 0.067(5) Uani 1 1 d . . .
Cl4 Cl 0.0203(7) 0.2274(5) 0.2069(9) 0.234(7) Uani 1 1 d . . .
O41 O 0.0356(13) 0.2169(14) 0.2890(8) 0.194(11) Uani 1 1 d . . .
O42 O 0.004(4) 0.167(3) 0.160(3) 0.52(4) Uani 1 1 d . . .
O43 O 0.109(3) 0.2519(18) 0.207(3) 0.52(4) Uani 1 1 d . . .
O44 O -0.036(3) 0.272(3) 0.192(2) 0.55(4) Uani 1 1 d . . .

loop_
_atom_site_aniso_label
_atom_site_aniso_U_11
_atom_site_aniso_U_22
_atom_site_aniso_U_33
_atom_site_aniso_U_23
_atom_site_aniso_U_13
_atom_site_aniso_U_12
Cu1 0.0580(11) 0.0545(11) 0.0543(11) -0.0062(9) 0.0171(9) -0.0090(10)
Cu2 0.0573(11) 0.0554(11) 0.0529(11) 0.0064(9) 0.0063(8) 0.0046(9)
N1 0.053(7) 0.048(7) 0.041(7) -0.015(6) 0.008(6) -0.003(6)
N2 0.104(13) 0.104(12) 0.049(8) 0.027(8) 0.033(8) 0.044(10)
N3 0.095(11) 0.070(9) 0.060(8) -0.019(7) 0.033(8) -0.005(9)
N4 0.078(9) 0.084(10) 0.065(9) -0.002(8) 0.021(7) -0.014(8)
N5 0.065(8) 0.046(7) 0.047(7) 0.001(6) 0.016(6) -0.003(6)
N6 0.082(11) 0.128(15) 0.074(11) 0.020(11) -0.016(9) 0.010(10)
N7 0.071(9) 0.062(8) 0.049(8) 0.006(7) 0.015(7) -0.019(7)
N8 0.048(8) 0.074(10) 0.074(9) 0.020(8) 0.022(7) 0.022(8)
N9 0.112(13) 0.044(8) 0.119(14) 0.018(8) 0.046(11) 0.039(9)
N10 0.064(9) 0.076(9) 0.058(8) 0.013(7) 0.001(7) 0.017(7)
N11 0.068(9) 0.065(9) 0.073(9) -0.003(8) 0.012(7) -0.009(7)
N12 0.070(9) 0.094(11) 0.063(10) 0.036(8) 0.004(7) 0.018(8)
N13 0.089(11) 0.096(13) 0.077(11) -0.017(10) 0.011(9) -0.007(10)
N14 0.077(9) 0.054(8) 0.033(7) -0.003(6) -0.009(6) -0.004(7)
Cl1 0.090(4) 0.091(4) 0.106(4) 0.013(3) 0.021(3) -0.007(3)
O11 0.213(18) 0.147(14) 0.229(19) 0.074(14) 0.171(17) 0.047(13)
O12 0.24(2) 0.39(4) 0.150(18) -0.11(2) 0.013(17) -0.13(3)
O13 0.162(18) 0.37(3) 0.22(2) 0.23(2) -0.042(16) -0.042(19)
O14 0.37(4) 0.17(2) 0.41(4) 0.00(2) 0.28(4) 0.00(2)
Cl2 0.073(3) 0.089(3) 0.103(4) -0.014(3) 0.007(3) 0.006(3)
O21 0.138(16) 0.20(2) 0.35(3) -0.13(2) -0.130(18) -0.006(14)
O22 0.22(2) 0.20(2) 0.40(4) -0.11(2) -0.08(2) 0.15(2)
O23 0.138(15) 0.40(3) 0.171(17) -0.16(2) 0.031(13) 0.032(18)
O24 0.32(3) 0.27(3) 0.33(3) 0.14(3) 0.16(3) 0.01(3)
Cl3 0.130(5) 0.085(4) 0.084(4) 0.006(3) 0.031(3) 0.001(3)
O31 0.097(10) 0.155(13) 0.143(13) 0.042(11) 0.022(10) 0.033(10)
O32 0.24(3) 0.061(12) 0.60(6) 0.02(2) -0.12(3) -0.009(14)
O33 0.099(13) 0.42(4) 0.31(3) 0.23(3) 0.070(16) 0.039(18)
O34 0.33(4) 0.54(6) 0.107(16) -0.12(2) 0.000(19) 0.10(3)
C1 0.105(15) 0.042(9) 0.063(11) -0.013(9) 0.022(11) -0.014(10)
C2 0.054(13) 0.113(17) 0.17(2) -0.037(16) 0.058(14) -0.003(12)
C3 0.034(13) 0.114(19) 0.27(4) 0.00(2) 0.031(19) 0.010(13)
C4 0.048(14) 0.115(18) 0.15(2) 0.004(15) -0.024(13) 0.019(12)
C5 0.068(12) 0.078(12) 0.060(11) -0.015(10) -0.004(10) 0.008(10)
C6 0.125(19) 0.137(19) 0.048(11) 0.012(11) 0.003(12) 0.041(15)
C7 0.103(16) 0.099(17) 0.16(2) 0.055(16) 0.064(16) 0.034(13)
C8 0.119(17) 0.054(11) 0.137(18) -0.022(12) 0.085(14) 0.002(11)
C9 0.089(15) 0.095(14) 0.081(13) -0.004(12) -0.010(11) -0.026(12)
C10 0.050(10) 0.090(14) 0.106(15) 0.012(11) 0.006(10) -0.007(10)
C11 0.089(14) 0.094(13) 0.080(13) -0.009(11) 0.036(11) 0.015(11)
C12 0.106(15) 0.130(17) 0.073(12) -0.057(12) 0.027(11) -0.031(14)
C13 0.087(14) 0.062(11) 0.094(13) -0.018(10) 0.029(11) 0.007(10)
C14 0.15(2) 0.103(18) 0.102(16) 0.019(14) 0.028(16) 0.071(17)
C15 0.107(19) 0.122(19) 0.13(2) 0.048(16) -0.060(16) -0.003(14)
C16 0.113(17) 0.102(14) 0.036(10) 0.000(10) 0.012(10) -0.006(13)
C17 0.113(18) 0.14(2) 0.061(14) 0.017(13) -0.009(13) -0.023(16)
C18 0.20(3) 0.12(2) 0.069(15) 0.028(14) 0.046(19) -0.04(2)
C19 0.093(15) 0.084(13) 0.105(16) -0.018(12) 0.051(13) -0.026(11)
C20 0.105(15) 0.055(10) 0.056(11) -0.017(9) 0.034(11) -0.029(10)
C21 0.048(10) 0.082(13) 0.044(9) 0.014(9) 0.005(7) 0.006(9)
C22 0.064(13) 0.141(18) 0.063(12) 0.027(12) -0.009(10) -0.030(13)
C23 0.055(12) 0.19(3) 0.073(13) 0.064(17) 0.021(10) 0.005(17)
C24 0.075(15) 0.16(2) 0.085(14) 0.057(16) 0.053(11) 0.043(15)
C25 0.070(13) 0.114(17) 0.095(14) 0.041(13) 0.037(11) 0.035(13)
C26 0.15(3) 0.11(2) 0.15(2) 0.037(17) 0.074(19) 0.058(18)
C27 0.15(2) 0.102(17) 0.089(16) -0.017(13) 0.045(15) 0.011(14)
C28 0.098(13) 0.078(13) 0.067(11) 0.004(9) 0.037(10) 0.026(10)
C29 0.115(17) 0.071(13) 0.059(11) 0.003(10) -0.016(11) 0.018(11)
C30 0.074(12) 0.099(15) 0.090(14) -0.027(12) -0.009(11) 0.010(11)
C31 0.19(3) 0.12(2) 0.104(18) 0.013(16) 0.034(19) -0.059(19)
C32 0.17(2) 0.076(14) 0.094(16) 0.053(13) 0.028(16) 0.004(15)
C33 0.114(18) 0.132(19) 0.062(13) 0.031(13) -0.049(12) -0.037(15)
C34 0.13(2) 0.127(19) 0.100(18) -0.041(15) 0.048(16) -0.031(17)
C35 0.087(14) 0.130(19) 0.063(12) -0.021(12) 0.007(10) 0.016(13)
C36 0.067(11) 0.068(12) 0.066(11) -0.029(9) 0.009(9) 0.004(9)
C37 0.13(2) 0.087(17) 0.079(14) -0.024(12) -0.002(13) 0.028(14)
C38 0.15(2) 0.068(14) 0.112(18) -0.032(13) 0.032(16) -0.021(16)
C39 0.14(2) 0.12(2) 0.113(19) -0.009(16) 0.004(16) -0.063(18)
C40 0.071(11) 0.086(13) 0.045(9) 0.002(9) 0.010(8) -0.027(11)
Cl4 0.123(7) 0.103(6) 0.51(2) -0.011(9) 0.150(11) -0.003(5)
O41 0.135(15) 0.37(3) 0.086(11) 0.051(15) 0.034(10) 0.043(17)
O42 0.50(7) 0.30(5) 0.80(11) -0.17(6) 0.22(7) -0.13(5)
O43 0.28(4) 0.22(3) 0.95(12) 0.14(5) -0.12(6) -0.05(3)
O44 0.44(6) 0.57(7) 0.54(7) 0.01(5) -0.15(5) 0.41(6)

loop_
_atom_type_symbol
_atom_type_description
_atom_type_scat_dispersion_real
_atom_type_scat_dispersion_imag
_atom_type_scat_source
C C 0.0033 0.0016 'International Tables Vol C Tables 4.2.6.8 and 6.1.1.4'
H H 0.0000 0.0000 'International Tables Vol C Tables 4.2.6.8 and 6.1.1.4'
N N 0.0061 0.0033 'International Tables Vol C Tables 4.2.6.8 and 6.1.1.4'
Cu Cu 0.3201 1.2651 'International Tables Vol C Tables 4.2.6.8 and 6.1.1.4'
Cl Cl 0.1484 0.1585 'International Tables Vol C Tables 4.2.6.8 and 6.1.1.4'
O O 0.0106 0.0060 'International Tables Vol C Tables 4.2.6.8 and 6.1.1.4'

loop_
_geom_angle_atom_site_label_1
_geom_angle_atom_site_label_2
_geom_angle_atom_site_label_3
_geom_angle
_geom_angle_site_symmetry_1
_geom_angle_site_symmetry_3
_geom_angle_publ_flag
N4 Cu1 N3 84.7(5) . . ?
N4 Cu1 N5 83.5(5) . . ?
N3 Cu1 N5 168.2(5) . . ?
N4 Cu1 N1 161.9(5) . . ?
N3 Cu1 N1 93.9(5) . . ?
N5 Cu1 N1 96.8(4) . . ?
N4 Cu1 N7 123.8(5) . . ?
N3 Cu1 N7 94.8(5) . . ?
N5 Cu1 N7 92.9(4) . . ?
N1 Cu1 N7 74.3(5) . . ?
N4 Cu1 N2 87.5(5) . . ?
N3 Cu1 N2 76.7(6) . . ?
N5 Cu1 N2 101.4(5) . . ?
N1 Cu1 N2 74.7(5) . . ?
N7 Cu1 N2 147.1(5) . . ?
N11 Cu2 N10 84.7(5) . . ?
N11 Cu2 N8 172.9(6) . . ?
N10 Cu2 N8 90.9(5) . . ?
N11 Cu2 N12 82.2(6) . . ?
N10 Cu2 N12 166.3(6) . . ?
N8 Cu2 N12 101.8(5) . . ?
N11 Cu2 N9 96.9(6) . . ?
N10 Cu2 N9 79.6(5) . . ?
N8 Cu2 N9 76.8(6) . . ?
N12 Cu2 N9 98.0(6) . . ?
N11 Cu2 N14 112.8(5) . . ?
N10 Cu2 N14 95.5(5) . . ?
N8 Cu2 N14 73.1(5) . . ?
N12 Cu2 N14 93.2(5) . . ?
N9 Cu2 N14 149.4(5) . . ?
C5 N1 C1 119.9(14) . . ?
C5 N1 Cu1 120.7(10) . . ?
C1 N1 Cu1 119.4(11) . . ?
C7 N2 C6 112.0(15) . . ?
C7 N2 Cu1 107.5(11) . . ?
C6 N2 Cu1 101.4(11) . . ?
C8 N3 C9 114.1(13) . . ?
C8 N3 Cu1 111.8(11) . . ?
C9 N3 Cu1 106.9(10) . . ?
C10 N4 C11 119.3(14) . . ?
C10 N4 Cu1 111.9(10) . . ?
C11 N4 Cu1 109.3(10) . . ?
C12 N5 C13 111.3(13) . . ?
C12 N5 Cu1 108.2(9) . . ?
C13 N5 Cu1 117.0(9) . . ?
C15 N6 C14 113.1(19) . . ?
C20 N7 C16 119.2(14) . . ?
C20 N7 Cu1 111.7(11) . . ?
C16 N7 Cu1 129.1(11) . . ?
C21 N8 C25 120.7(16) . . ?
C21 N8 Cu2 122.2(10) . . ?
C25 N8 Cu2 117.0(14) . . ?
C26 N9 C27 116.6(17) . . ?
C26 N9 Cu2 102.1(13) . . ?
C27 N9 Cu2 103.1(10) . . ?
C29 N10 C28 114.4(14) . . ?
C29 N10 Cu2 107.8(10) . . ?
C28 N10 Cu2 111.3(9) . . ?
C31 N11 C30 119.2(16) . . ?
C31 N11 Cu2 109.4(13) . . ?
C30 N11 Cu2 109.2(10) . . ?
C33 N12 C32 114.1(15) . . ?
C33 N12 Cu2 116.9(11) . . ?
C32 N12 Cu2 106.5(11) . . ?
C34 N13 C35 112.3(16) . . ?
C40 N14 C36 117.3(14) . . ?
C40 N14 Cu2 106.6(10) . . ?
C36 N14 Cu2 134.2(11) . . ?
O14 Cl1 O12 108(2) . . ?
O14 Cl1 O13 99(2) . . ?
O12 Cl1 O13 117.8(18) . . ?
O14 Cl1 O11 110.2(12) . . ?
O12 Cl1 O11 104.6(14) . . ?
O13 Cl1 O11 116.1(12) . . ?
O22 Cl2 O21 118.2(14) . . ?
O22 Cl2 O23 115.6(16) . . ?
O21 Cl2 O23 106.5(14) . . ?
O22 Cl2 O24 105.0(19) . . ?
O21 Cl2 O24 112.2(18) . . ?
O23 Cl2 O24 97.4(18) . . ?
O32 Cl3 O34 106(2) . . ?
O32 Cl3 O33 112.0(19) . . ?
O34 Cl3 O33 108(2) . . ?
O32 Cl3 O31 107.1(14) . . ?
O34 Cl3 O31 110.2(15) . . ?
O33 Cl3 O31 113.4(11) . . ?
N1 C1 C2 119.3(18) . . ?
N1 C1 C20 116.8(15) . . ?
C2 C1 C20 123.7(18) . . ?
C3 C2 C1 120(2) . . ?
C2 C3 C4 120(2) . . ?
C5 C4 C3 119(2) . . ?
N1 C5 C4 121.6(17) . . ?
N1 C5 C6 116.6(15) . . ?
C4 C5 C6 121.8(19) . . ?
N2 C6 C5 116.2(14) . . ?
N2 C7 C8 110.5(15) . . ?
N3 C8 C7 112.9(13) . . ?
N3 C9 C10 112.7(13) . . ?
N4 C10 C9 107.1(14) . . ?
N4 C11 C12 114.3(14) . . ?
N5 C12 C11 115.7(13) . . ?
N5 C13 C14 116.1(15) . . ?
N6 C14 C13 116.4(15) . . ?
N6 C15 C16 118.8(15) . . ?
N7 C16 C17 122(2) . . ?
N7 C16 C15 118.6(15) . . ?
C17 C16 C15 120(2) . . ?
C18 C17 C16 119(2) . . ?
C17 C18 C19 123(2) . . ?
C18 C19 C20 114.5(19) . . ?
N7 C20 C19 122.4(18) . . ?
N7 C20 C1 116.9(14) . . ?
C19 C20 C1 120.4(18) . . ?
N8 C21 C22 121.0(16) . . ?
N8 C21 C40 117.2(14) . . ?
C22 C21 C40 121.8(18) . . ?
C23 C22 C21 119(2) . . ?
C22 C23 C24 121(2) . . ?
C23 C24 C25 117(2) . . ?
N8 C25 C24 121(2) . . ?
N8 C25 C26 120.2(18) . . ?
C24 C25 C26 119(2) . . ?
N9 C26 C25 113.3(18) . . ?
N9 C27 C28 114.4(15) . . ?
N10 C28 C27 112.8(14) . . ?
N10 C29 C30 111.0(14) . . ?
N11 C30 C29 109.6(14) . . ?
N11 C31 C32 118.8(18) . . ?
C31 C32 N12 112.4(16) . . ?
N12 C33 C34 117.6(15) . . ?
N13 C34 C33 119.1(17) . . ?
N13 C35 C36 121.5(15) . . ?
N14 C36 C37 124.2(18) . . ?
N14 C36 C35 118.9(16) . . ?
C37 C36 C35 116.9(19) . . ?
C36 C37 C38 117(2) . . ?
C39 C38 C37 121(2) . . ?
C38 C39 C40 119(2) . . ?
N14 C40 C39 121.5(19) . . ?
N14 C40 C21 117.2(15) . . ?
C39 C40 C21 121.2(19) . . ?
O44 Cl4 O43 111(3) . . ?
O44 Cl4 O42 111(4) . . ?
O43 Cl4 O42 107(3) . . ?
O44 Cl4 O41 108(3) . . ?
O43 Cl4 O41 95(3) . . ?
O42 Cl4 O41 123(3) . . ?

loop_
_geom_bond_atom_site_label_1
_geom_bond_atom_site_label_2
_geom_bond_distance
_geom_bond_site_symmetry_2
_geom_bond_publ_flag
Cu1 N4 1.988(12) . ?
Cu1 N3 2.030(12) . ?
Cu1 N5 2.032(11) . ?
Cu1 N1 2.113(11) . ?
Cu1 N7 2.344(12) . ?
Cu1 N2 2.465(13) . ?
Cu2 N11 1.976(12) . ?
Cu2 N10 2.054(11) . ?
Cu2 N8 2.053(12) . ?
Cu2 N12 2.069(12) . ?
Cu2 N9 2.409(13) . ?
Cu2 N14 2.459(11) . ?
N1 C5 1.321(18) . ?
N1 C1 1.347(17) . ?
N2 C7 1.42(2) . ?
N2 C6 1.46(2) . ?
N3 C8 1.47(2) . ?
N3 C9 1.491(19) . ?
N4 C10 1.436(19) . ?
N4 C11 1.441(18) . ?
N5 C12 1.447(18) . ?
N5 C13 1.441(18) . ?
N6 C15 1.40(2) . ?
N6 C14 1.40(2) . ?
N7 C20 1.336(19) . ?
N7 C16 1.34(2) . ?
N8 C21 1.317(18) . ?
N8 C25 1.33(2) . ?
N9 C26 1.43(2) . ?
N9 C27 1.46(2) . ?
N10 C29 1.455(19) . ?
N10 C28 1.462(17) . ?
N11 C31 1.40(2) . ?
N11 C30 1.457(19) . ?
N12 C33 1.47(2) . ?
N12 C32 1.47(2) . ?
N13 C34 1.44(2) . ?
N13 C35 1.45(2) . ?
N14 C40 1.339(17) . ?
N14 C36 1.340(18) . ?
Cl1 O14 1.31(2) . ?
Cl1 O12 1.31(2) . ?
Cl1 O13 1.372(16) . ?
Cl1 O11 1.399(14) . ?
Cl2 O22 1.257(17) . ?
Cl2 O21 1.332(15) . ?
Cl2 O23 1.340(16) . ?
Cl2 O24 1.39(2) . ?
Cl3 O32 1.253(18) . ?
Cl3 O34 1.28(2) . ?
Cl3 O33 1.344(17) . ?
Cl3 O31 1.447(14) . ?
C1 C2 1.39(2) . ?
C1 C20 1.48(2) . ?
C2 C3 1.33(3) . ?
C3 C4 1.36(3) . ?
C4 C5 1.37(2) . ?
C5 C6 1.49(2) . ?
C7 C8 1.54(3) . ?
C9 C10 1.49(2) . ?
C11 C12 1.45(2) . ?
C13 C14 1.54(2) . ?
C15 C16 1.53(3) . ?
C16 C17 1.38(2) . ?
C17 C18 1.31(3) . ?
C18 C19 1.40(3) . ?
C19 C20 1.41(2) . ?
C21 C22 1.39(2) . ?
C21 C40 1.48(2) . ?
C22 C23 1.35(3) . ?
C23 C24 1.37(3) . ?
C24 C25 1.41(2) . ?
C25 C26 1.47(3) . ?
C27 C28 1.48(2) . ?
C29 C30 1.48(2) . ?
C31 C32 1.42(3) . ?
C33 C34 1.47(2) . ?
C35 C36 1.50(2) . ?
C36 C37 1.36(2) . ?
C37 C38 1.37(3) . ?
C38 C39 1.35(3) . ?
C39 C40 1.41(2) . ?
Cl4 O44 1.15(3) . ?
Cl4 O43 1.34(4) . ?
Cl4 O42 1.45(5) . ?
Cl4 O41 1.65(2) . ?
